data_7050223
loop_
_publ_author_name
'S\'ebastien Floquet'
'M. Carmen Mu\~noz'
'Eric Rivi\`ere'
'Ren\'e Cl\'ement'
'Jean-Paul Audi\`ere'
'Marie-Laure Boillot'

_publ_section_title
;
 Structural effects on the magnetic properties of ferric complexes in
 molecular materials or a lamellar CdPS3 host matrix
;
_journal_issue 4
_journal_name_full 'New J. Chem.'
_journal_page_first 535
_journal_page_last 541
_journal_paper_doi 10.1039/b311371j
_journal_volume 28
_journal_year 2004
_chemical_formula_sum 'C20 H20 Cl4 F6 Fe N4 O2 P'
_chemical_formula_weight 691.02
_chemical_name_systematic
;
?
;
_space_group_IT_number 56
_symmetry_cell_setting orthorhombic
_symmetry_space_group_name_Hall '-P 2ab 2ac'
_symmetry_space_group_name_H-M 'P c c n'
_atom_sites_solution_hydrogens geom
_atom_sites_solution_primary direct
_atom_sites_solution_secondary difmap
_audit_creation_method SHELXL-97
_cell_angle_alpha 90.00
_cell_angle_beta 90.00
_cell_angle_gamma 90.00
_cell_formula_units_Z 4
_cell_length_a 10.7371(17)
_cell_length_b 14.083(3)
_cell_length_c 17.183(3)
_cell_measurement_temperature 293(2)
_cell_volume 2598.3(8)
_computing_structure_refinement 'SHELXL-97 (Sheldrick, 1997)'
_diffrn_ambient_temperature 293(2)
_diffrn_measured_fraction_theta_full 0.991
_diffrn_measured_fraction_theta_max 0.991
_diffrn_measurement_device_type 'Enraf Nonius CAD4'
_diffrn_measurement_method (-2(
_diffrn_radiation_monochromator graphite
_diffrn_radiation_source 'fine-focus sealed tube'
_diffrn_radiation_type MoK\a
_diffrn_radiation_wavelength 0.71073
_diffrn_reflns_av_R_equivalents 0.0000
_diffrn_reflns_av_sigmaI/netI 0.2411
_diffrn_reflns_limit_h_max 11
_diffrn_reflns_limit_h_min 0
_diffrn_reflns_limit_k_max 15
_diffrn_reflns_limit_k_min 0
_diffrn_reflns_limit_l_max 18
_diffrn_reflns_limit_l_min 0
_diffrn_reflns_number 1687
_diffrn_reflns_theta_full 22.49
_diffrn_reflns_theta_max 22.49
_diffrn_reflns_theta_min 2.37
_diffrn_standards_decay_% 0
_exptl_absorpt_coefficient_mu 1.125
_exptl_absorpt_correction_T_max 0.998
_exptl_absorpt_correction_T_min 0.916
_exptl_absorpt_correction_type empirical
_exptl_crystal_colour black
_exptl_crystal_density_diffrn 1.767
_exptl_crystal_density_method 'not measured'
_exptl_crystal_description prismatic
_exptl_crystal_F_000 1388
_exptl_crystal_size_max 0.12
_exptl_crystal_size_mid 0.07
_exptl_crystal_size_min 0.05
_refine_diff_density_max 0.449
_refine_diff_density_min -0.441
_refine_diff_density_rms 0.100
_refine_ls_extinction_method none
_refine_ls_goodness_of_fit_ref 0.933
_refine_ls_hydrogen_treatment mixed
_refine_ls_matrix_type full
_refine_ls_number_parameters 174
_refine_ls_number_reflns 1687
_refine_ls_number_restraints 0
_refine_ls_restrained_S_all 0.933
_refine_ls_R_factor_all 0.2513
_refine_ls_R_factor_gt 0.0816
_refine_ls_shift/su_max 0.007
_refine_ls_shift/su_mean 0.005
_refine_ls_structure_factor_coef Fsqd
_refine_ls_weighting_details 'calc w=1/[\s^2^(Fo^2^)+(0.0896P)^2^+0.0000P] where P=(Fo^2^+2Fc^2^)/3'
_refine_ls_weighting_scheme calc
_refine_ls_wR_factor_gt 0.1574
_refine_ls_wR_factor_ref 0.2337
_reflns_number_gt 604
_reflns_number_total 1687
_reflns_threshold_expression >2sigma(I)
_cod_data_source_file b311371j.txt
_cod_data_source_block ja172
_cod_original_cell_volume 2598.1(8)
_cod_original_sg_symbol_H-M Pccn
_cod_database_code 7050223

loop_
_symmetry_equiv_pos_as_xyz
'x, y, z'
'-x+1/2, -y+1/2, z'
'-x, y+1/2, -z+1/2'
'x+1/2, -y, -z+1/2'
'-x, -y, -z'
'x-1/2, y-1/2, -z'
'x, -y-1/2, z-1/2'
'-x-1/2, y, z-1/2'

loop_
_atom_site_label
_atom_site_type_symbol
_atom_site_fract_x
_atom_site_fract_y
_atom_site_fract_z
_atom_site_U_iso_or_equiv
_atom_site_adp_type
_atom_site_occupancy
_atom_site_symmetry_multiplicity
_atom_site_calc_flag
_atom_site_refinement_flags
_atom_site_disorder_assembly
_atom_site_disorder_group
Fe1 Fe 0.2500 0.7500 0.00859(19) 0.0390(10) Uani 1 2 d S . .
Cl2 Cl -0.1740(4) 0.4903(3) 0.2680(3) 0.0669(15) Uani 1 1 d . . .
Cl1 Cl -0.0739(5) 0.8444(3) 0.1753(3) 0.0710(17) Uani 1 1 d . . .
O1 O 0.1101(10) 0.7543(9) 0.0757(6) 0.053(3) Uani 1 1 d . . .
C2 C 0.0697(15) 0.5927(11) 0.1108(8) 0.034(4) Uani 1 1 d . . .
N2 N 0.1317(12) 0.7948(10) -0.0880(8) 0.050(4) Uani 1 1 d . . .
C4 C -0.0443(16) 0.7230(10) 0.1683(10) 0.042(4) Uani 1 1 d . . .
C5 C -0.1096(16) 0.6610(13) 0.2145(9) 0.051(5) Uani 1 1 d . . .
H5 H -0.1694 0.6836 0.2490 0.038(15) Uiso 1 1 calc R . .
N1 N 0.2701(13) 0.8974(9) 0.0141(8) 0.049(4) Uani 1 1 d . . .
C3 C 0.0491(14) 0.6925(12) 0.1154(10) 0.037(4) Uani 1 1 d . . .
C7 C 0.0028(17) 0.5313(12) 0.1583(10) 0.054(5) Uani 1 1 d . . .
H7 H 0.0182 0.4664 0.1553 0.038(15) Uiso 1 1 calc R . .
C6 C -0.0855(14) 0.5640(13) 0.2094(9) 0.043(5) Uani 1 1 d . . .
C10 C 0.1800(15) 0.7534(17) -0.1599(10) 0.090(7) Uani 1 1 d . . .
H10A H 0.1535 0.7919 -0.2036 0.038(15) Uiso 1 1 calc R . .
H10B H 0.1451 0.6904 -0.1666 0.038(15) Uiso 1 1 calc R . .
C1 C 0.1628(16) 0.5535(13) 0.0599(10) 0.056(5) Uani 1 1 d . . .
H1 H 0.1746 0.4881 0.0605 0.038(15) Uiso 1 1 calc R . .
C9 C 0.129(2) 0.8967(17) -0.0893(14) 0.115(10) Uani 1 1 d . . .
H9A H 0.1746 0.9170 -0.1350 0.038(15) Uiso 1 1 calc R . .
H9B H 0.0428 0.9155 -0.0972 0.038(15) Uiso 1 1 calc R . .
C8 C 0.172(2) 0.9464(16) -0.0293(14) 0.126(11) Uani 1 1 d . . .
H8A H 0.1035 0.9602 0.0057 0.038(15) Uiso 1 1 calc R . .
H8B H 0.2042 1.0064 -0.0483 0.038(15) Uiso 1 1 calc R . .
P1 P 0.2500 0.2500 0.0594(4) 0.0463(17) Uani 1 2 d S . .
F1 F 0.1571(12) 0.1670(8) 0.0617(10) 0.150(6) Uani 1 1 d . . .
F2 F 0.1735(15) 0.3018(9) 0.1238(8) 0.147(6) Uani 1 1 d . . .
F3 F 0.1751(16) 0.3034(10) 0.0000(8) 0.173(7) Uani 1 1 d . . .

loop_
_atom_site_aniso_label
_atom_site_aniso_U_11
_atom_site_aniso_U_22
_atom_site_aniso_U_33
_atom_site_aniso_U_23
_atom_site_aniso_U_13
_atom_site_aniso_U_12
Fe1 0.0320(17) 0.0365(17) 0.049(2) 0.000 0.000 -0.003(2)
Cl2 0.079(3) 0.063(3) 0.059(3) 0.009(3) 0.025(3) -0.005(3)
Cl1 0.074(4) 0.046(3) 0.092(4) -0.014(3) 0.021(3) 0.009(3)
O1 0.052(7) 0.049(7) 0.057(7) -0.002(7) 0.018(6) 0.003(8)
C2 0.044(12) 0.039(11) 0.019(9) 0.007(9) -0.003(8) -0.001(10)
N2 0.046(10) 0.052(10) 0.051(10) -0.011(8) -0.022(8) 0.007(8)
C4 0.043(10) 0.030(11) 0.053(11) -0.005(9) -0.004(10) 0.000(8)
C5 0.041(11) 0.069(14) 0.043(12) 0.009(11) 0.014(9) 0.006(11)
N1 0.040(10) 0.049(8) 0.057(9) 0.000(8) -0.027(9) 0.010(8)
C3 0.013(9) 0.040(12) 0.059(12) -0.002(10) -0.002(9) -0.002(9)
C7 0.070(13) 0.034(11) 0.058(12) 0.016(11) 0.014(11) 0.010(11)
C6 0.029(10) 0.059(13) 0.040(11) 0.016(9) -0.002(9) 0.008(9)
C10 0.070(13) 0.121(18) 0.079(13) -0.022(17) -0.021(11) 0.061(17)
C1 0.050(13) 0.050(13) 0.070(14) -0.010(11) 0.010(12) 0.011(11)
C9 0.12(2) 0.09(2) 0.13(2) 0.007(19) -0.06(2) 0.033(19)
C8 0.14(2) 0.068(17) 0.17(3) -0.005(18) -0.11(2) 0.029(16)
P1 0.046(4) 0.046(4) 0.047(4) 0.000 0.000 0.008(5)
F1 0.092(10) 0.070(9) 0.288(19) -0.027(11) 0.020(13) -0.046(8)
F2 0.213(16) 0.094(9) 0.134(11) -0.010(8) 0.089(12) 0.031(10)
F3 0.255(19) 0.124(11) 0.139(11) 0.023(10) -0.127(12) 0.041(11)

loop_
_atom_type_symbol
_atom_type_description
_atom_type_scat_dispersion_real
_atom_type_scat_dispersion_imag
_atom_type_scat_source
C C 0.0033 0.0016 'International Tables Vol C Tables 4.2.6.8 and 6.1.1.4'
H H 0.0000 0.0000 'International Tables Vol C Tables 4.2.6.8 and 6.1.1.4'
N N 0.0061 0.0033 'International Tables Vol C Tables 4.2.6.8 and 6.1.1.4'
O O 0.0106 0.0060 'International Tables Vol C Tables 4.2.6.8 and 6.1.1.4'
F F 0.0171 0.0103 'International Tables Vol C Tables 4.2.6.8 and 6.1.1.4'
P P 0.1023 0.0942 'International Tables Vol C Tables 4.2.6.8 and 6.1.1.4'
Cl Cl 0.1484 0.1585 'International Tables Vol C Tables 4.2.6.8 and 6.1.1.4'
Fe Fe 0.3463 0.8444 'International Tables Vol C Tables 4.2.6.8 and 6.1.1.4'

loop_
_geom_angle_atom_site_label_1
_geom_angle_atom_site_label_2
_geom_angle_atom_site_label_3
_geom_angle
_geom_angle_site_symmetry_1
_geom_angle_site_symmetry_3
_geom_angle_publ_flag
O1 Fe1 O1 105.1(6) 2_565 . ?
O1 Fe1 N1 91.3(6) 2_565 2_565 ?
O1 Fe1 N1 85.5(6) . 2_565 ?
O1 Fe1 N1 85.5(6) 2_565 . ?
O1 Fe1 N1 91.3(6) . . ?
N1 Fe1 N1 174.8(8) 2_565 . ?
O1 Fe1 N2 158.9(5) 2_565 . ?
O1 Fe1 N2 89.5(5) . . ?
N1 Fe1 N2 105.1(5) 2_565 . ?
N1 Fe1 N2 78.9(5) . . ?
O1 Fe1 N2 89.5(5) 2_565 2_565 ?
O1 Fe1 N2 158.9(5) . 2_565 ?
N1 Fe1 N2 78.9(5) 2_565 2_565 ?
N1 Fe1 N2 105.1(5) . 2_565 ?
N2 Fe1 N2 81.0(8) . 2_565 ?
C3 O1 Fe1 134.9(11) . . ?
C7 C2 C3 120.0(16) . . ?
C7 C2 C1 118.6(16) . . ?
C3 C2 C1 121.3(15) . . ?
C9 N2 C10 113.2(18) . . ?
C9 N2 Fe1 108.2(12) . . ?
C10 N2 Fe1 108.7(10) . . ?
C5 C4 C3 122.6(14) . . ?
C5 C4 Cl1 119.4(14) . . ?
C3 C4 Cl1 118.1(12) . . ?
C4 C5 C6 119.5(16) . . ?
C4 C5 H5 120.3 . . ?
C6 C5 H5 120.3 . . ?
C1 N1 C8 117.9(15) 2_565 . ?
C1 N1 Fe1 128.8(12) 2_565 . ?
C8 N1 Fe1 111.7(12) . . ?
O1 C3 C2 124.0(16) . . ?
O1 C3 C4 119.6(15) . . ?
C2 C3 C4 116.4(14) . . ?
C2 C7 C6 121.7(16) . . ?
C2 C7 H7 119.2 . . ?
C6 C7 H7 119.2 . . ?
C7 C6 C5 119.9(15) . . ?
C7 C6 Cl2 123.4(14) . . ?
C5 C6 Cl2 116.7(14) . . ?
N2 C10 C10 112.3(13) . 2_565 ?
N2 C10 H10A 109.2 . . ?
C10 C10 H10A 109.2 2_565 . ?
N2 C10 H10B 109.1 . . ?
C10 C10 H10B 109.1 2_565 . ?
H10A C10 H10B 107.9 . . ?
N1 C1 C2 124.2(17) 2_565 . ?
N1 C1 H1 117.9 2_565 . ?
C2 C1 H1 117.9 . . ?
C8 C9 N2 120(2) . . ?
C8 C9 H9A 107.2 . . ?
N2 C9 H9A 107.2 . . ?
C8 C9 H9B 107.2 . . ?
N2 C9 H9B 107.2 . . ?
H9A C9 H9B 106.9 . . ?
C9 C8 N1 113(2) . . ?
C9 C8 H8A 108.8 . . ?
N1 C8 H8A 108.9 . . ?
C9 C8 H8B 108.9 . . ?
N1 C8 H8B 108.9 . . ?
H8A C8 H8B 107.7 . . ?
F3 P1 F3 94.4(13) 2 . ?
F3 P1 F1 89.1(8) 2 . ?
F3 P1 F1 92.9(8) . . ?
F3 P1 F1 92.9(8) 2 2 ?
F3 P1 F1 89.1(8) . 2 ?
F1 P1 F1 177.0(14) . 2 ?
F3 P1 F2 177.4(8) 2 . ?
F3 P1 F2 88.0(8) . . ?
F1 P1 F2 89.8(8) . . ?
F1 P1 F2 88.1(8) 2 . ?
F3 P1 F2 88.0(8) 2 2 ?
F3 P1 F2 177.4(8) . 2 ?
F1 P1 F2 88.1(8) . 2 ?
F1 P1 F2 89.8(8) 2 2 ?
F2 P1 F2 89.6(12) . 2 ?

loop_
_geom_bond_atom_site_label_1
_geom_bond_atom_site_label_2
_geom_bond_distance
_geom_bond_site_symmetry_2
_geom_bond_publ_flag
Fe1 O1 1.894(10) 2_565 ?
Fe1 O1 1.894(10) . ?
Fe1 N1 2.090(13) 2_565 ?
Fe1 N1 2.090(13) . ?
Fe1 N2 2.183(13) . ?
Fe1 N2 2.183(13) 2_565 ?
Cl2 C6 1.731(16) . ?
Cl1 C4 1.742(15) . ?
O1 C3 1.286(17) . ?
C2 C7 1.39(2) . ?
C2 C3 1.42(2) . ?
C2 C1 1.44(2) . ?
N2 C9 1.44(2) . ?
N2 C10 1.460(19) . ?
C4 C5 1.37(2) . ?
C4 C3 1.42(2) . ?
C5 C6 1.39(2) . ?
C5 H5 0.9300 . ?
N1 C1 1.270(18) 2_565 ?
N1 C8 1.46(2) . ?
C7 C6 1.37(2) . ?
C7 H7 0.9300 . ?
C10 C10 1.51(3) 2_565 ?
C10 H10A 0.9700 . ?
C10 H10B 0.9700 . ?
C1 N1 1.270(18) 2_565 ?
C1 H1 0.9300 . ?
C9 C8 1.33(2) . ?
C9 H9A 0.9700 . ?
C9 H9B 0.9700 . ?
C8 H8A 0.9700 . ?
C8 H8B 0.9700 . ?
P1 F3 1.501(12) 2 ?
P1 F3 1.501(12) . ?
P1 F1 1.537(11) . ?
P1 F1 1.537(11) 2 ?
P1 F2 1.559(12) . ?
P1 F2 1.559(12) 2 ?
